data_1507134
loop_
_publ_author_name
'\<Cern\'y, Radovan'
'Ravnsb&#x00E6;k, Dorthe B.'
'Schouwink, Pascal'
'Filinchuk, Yaroslav'
'Penin, Nicolas'
'Teyssier, Jeremie'
'Smr\<cok, L'ubom\'ir'
'Jensen, Torben R.'

_publ_section_title
;
 Potassium Zinc Borohydrides Containing Triangular [Zn(BH4)3]&#x2212;and
 Tetrahedral [Zn(BH4)xCl4--x]2--Anions
;
_journal_issue 1
_journal_name_full 'The Journal of Physical Chemistry C'
_journal_page_first 1563
_journal_paper_doi 10.1021/jp209848r
_journal_volume 116
_journal_year 2012
_chemical_formula_sum 'B3 H12 K Zn'
_chemical_formula_weight 149.02
_space_group_IT_number 146
_symmetry_Int_Tables_number 146
_symmetry_space_group_name_Hall 'R 3'
_symmetry_space_group_name_H-M 'R 3 :H'
_cell_angle_alpha 90.00000
_cell_angle_beta 90.00000
_cell_angle_gamma 120.00000
_cell_formula_units_Z 3
_cell_length_a 7.6291(8)
_cell_length_b 7.6291(8)
_cell_length_c 10.977(2)
_cell_measurement_temperature 100
_cell_volume 553.30(13)
_diffrn_ambient_temperature 100
_diffrn_detector 'image plate'
_diffrn_detector_type 'MAR 345'
_diffrn_radiation_source synchrotron
_diffrn_radiation_type synchrotron
_diffrn_radiation_wavelength 0.72846
_pd_char_particle_morphology spherical
_pd_instr_location ' SNBL`ESRF Grenoble'
_pd_meas_2theta_range_inc 0.02
_pd_meas_2theta_range_max 23.46900
_pd_meas_2theta_range_min 2.05600
_pd_meas_number_of_points 1110
_pd_meas_scan_method step
_pd_proc_2theta_range_inc 0.02
_pd_proc_2theta_range_max 23.0
_pd_proc_2theta_range_min 4.0
_pd_proc_ls_background_function
;
Chebyshev polynomials
;
_pd_proc_ls_pref_orient_corr ' No'
_pd_proc_ls_profile_function pseudo-Voigt
_pd_proc_ls_prof_wR_factor 4.56
_pd_proc_wavelength 0.72846
_pd_spec_mounting ' cappilary'
_pd_spec_mount_mode transmission
_pd_spec_shape cylinder
_pd_spec_size_axial 10
_pd_spec_size_thick 0.8
_cod_data_source_file jp209848r_si_002.cif
_cod_data_source_block KZn(BH4)3
_cod_depositor_comments
;
 Splitting the _atom_site_symmetry_multiplicity data item values. The
 non-numeric portions of the values were moved to the _atom_site_Wyckoff_symbol
 data item and the numeric portions were left intact.

 Antanas Vaitkus,
 2017-02-07
;
_cod_original_cell_volume 553.3(1)
_cod_original_sg_symbol_Hall R_3
_cod_original_sg_symbol_H-M 'R 3'
_cod_original_formula_sum 'B3 H12 K1 Zn1 '
_cod_database_code 1507134
_pd_proc_ls_prof_cwr_factor 8.84
_pd_proc_ls_prof_chi2 18000.

loop_
_symmetry_equiv_pos_site_id
_symmetry_equiv_pos_as_xyz
1 x,y,z
2 -y,x-y,z
3 -x+y,-x,z
4 2/3+x,1/3+y,1/3+z
5 2/3-y,1/3+x-y,1/3+z
6 2/3-x+y,1/3-x,1/3+z
7 1/3+x,2/3+y,2/3+z
8 1/3-y,2/3+x-y,2/3+z
9 1/3-x+y,2/3-x,2/3+z

loop_
_atom_site_label
_atom_site_type_symbol
_atom_site_symmetry_multiplicity
_atom_site_Wyckoff_symbol
_atom_site_fract_x
_atom_site_fract_y
_atom_site_fract_z
_atom_site_occupancy
_atom_site_B_iso_or_equiv
K1 K 3 a 0 0 0.49936 1 0.5(1)
Zn1 Zn 3 a 0 0 0.00309 1 2.4(9)
B1 B 9 b 0.31006 0.05088 0.01153 1 4.0(9)
H11 H 9 b 0.19196 0.98384 0.10009 1 4.0(9)
H12 H 9 b 0.44232 0.21786 0.03989 1 4.0(9)
H13 H 9 b 0.36275 0.92929 0.98755 1 4.0(9)
H14 H 9 b 0.22942 0.06605 0.91529 1 4.0(9)

loop_
_atom_type_symbol
_atom_type_radius_bond
K 1.200
Zn 1.200
B 1.200
H 1.200
